data_7127052
loop_
_publ_author_name
'Gautier, Romain'
'Cl\'erac, Rodolphe'
'Paris, Michael'
'Massuyeau, Florian'

_publ_section_title
;
 Role of specific distorted metal complexes in exciton self-trapping for
 hybrid metal halides.
;
_journal_issue 70
_journal_name_full 'Chemical communications (Cambridge, England)'
_journal_page_first 10139
_journal_page_last 10142
_journal_paper_doi 10.1039/d0cc04778c
_journal_volume 56
_journal_year 2020
_chemical_formula_moiety 'Cl2 Cu0.5, C3 H8 N'
_chemical_formula_sum 'C3 H8 Cl2 Cu0.5 N'
_chemical_formula_weight 160.77
_space_group_crystal_system monoclinic
_space_group_IT_number 15
_space_group_name_Hall '-C 2yc'
_space_group_name_H-M_alt 'C 1 2/c 1'
_atom_sites_solution_hydrogens geom
_atom_sites_solution_primary direct
_audit_creation_date 2020-04-30
_audit_creation_method
;
Olex2 1.2
(compiled 2018.05.29 svn.r3508 for OlexSys, GUI svn.r5506)
;
_audit_update_record
;
2020-04-30 deposited with the CCDC.	2020-08-04 downloaded from the CCDC.
;
_cell_angle_alpha 90
_cell_angle_beta 107.284(2)
_cell_angle_gamma 90
_cell_formula_units_Z 8
_cell_length_a 14.5625(5)
_cell_length_b 14.5977(5)
_cell_length_c 5.93490(10)
_cell_measurement_reflns_used 112
_cell_measurement_temperature 293
_cell_measurement_theta_max 25
_cell_measurement_theta_min 2
_cell_volume 1204.66(6)
_computing_molecular_graphics 'Olex2 (Dolomanov et al., 2009)'
_computing_publication_material 'Olex2 (Dolomanov et al., 2009)'
_computing_structure_refinement 'ShelXL (Sheldrick, 2015)'
_computing_structure_solution 'SIR2004 (Burla et al.,  2007)'
_diffrn_ambient_temperature 293
_diffrn_detector 'CCD area detector'
_diffrn_measured_fraction_theta_full 0.983
_diffrn_measured_fraction_theta_max 0.988
_diffrn_measurement_device_type 'Bruker-Nonius Kappa CCD diffractometer'
_diffrn_radiation_monochromator graphite
_diffrn_radiation_probe x-ray
_diffrn_radiation_type MoK\a
_diffrn_radiation_wavelength 0.71073
_diffrn_reflns_av_R_equivalents 0.0234
_diffrn_reflns_av_unetI/netI 0.0128
_diffrn_reflns_Laue_measured_fraction_full 0.983
_diffrn_reflns_Laue_measured_fraction_max 0.988
_diffrn_reflns_limit_h_max 19
_diffrn_reflns_limit_h_min -19
_diffrn_reflns_limit_k_max 19
_diffrn_reflns_limit_k_min -19
_diffrn_reflns_limit_l_max 7
_diffrn_reflns_limit_l_min -7
_diffrn_reflns_number 12984
_diffrn_reflns_point_group_measured_fraction_full 0.983
_diffrn_reflns_point_group_measured_fraction_max 0.988
_diffrn_reflns_theta_full 25.242
_diffrn_reflns_theta_max 28.595
_diffrn_reflns_theta_min 6.502
_diffrn_source 'sealed X-ray tube'
_diffrn_source_target Mo
_exptl_absorpt_coefficient_mu 2.660
_exptl_absorpt_correction_T_max 0.7457
_exptl_absorpt_correction_T_min 0.6177
_exptl_absorpt_correction_type multi-scan
_exptl_absorpt_process_details
'SADABS-2008/1 (Bruker,2008) was used for absorption correction. wR2(int) was 0.0637 before and 0.0430 after correction. The Ratio of minimum to maximum transmission is 0.8283. The \l/2 correction factor is 0.0015.'
_exptl_crystal_density_diffrn 1.773
_exptl_crystal_description block
_exptl_crystal_F_000 652
_refine_diff_density_max 0.301
_refine_diff_density_min -0.280
_refine_diff_density_rms 0.048
_refine_ls_extinction_coef 0.0036(3)
_refine_ls_extinction_expression Fc^*^=kFc[1+0.001xFc^2^\l^3^/sin(2\q)]^-1/4^
_refine_ls_extinction_method 'SHELXL-2016/4 (Sheldrick 2016)'
_refine_ls_goodness_of_fit_ref 1.098
_refine_ls_hydrogen_treatment constr
_refine_ls_matrix_type full
_refine_ls_number_parameters 63
_refine_ls_number_reflns 1519
_refine_ls_number_restraints 0
_refine_ls_restrained_S_all 1.098
_refine_ls_R_factor_all 0.0212
_refine_ls_R_factor_gt 0.0163
_refine_ls_shift/su_max 0.001
_refine_ls_shift/su_mean 0.000
_refine_ls_structure_factor_coef Fsqd
_refine_ls_weighting_details 'w=1/[\s^2^(Fo^2^)+(0.0186P)^2^+0.5772P] where P=(Fo^2^+2Fc^2^)/3'
_refine_ls_weighting_scheme calc
_refine_ls_wR_factor_gt 0.0392
_refine_ls_wR_factor_ref 0.0418
_reflns_Friedel_coverage 0.000
_reflns_number_gt 1353
_reflns_number_total 1519
_reflns_threshold_expression 'I > 2\s(I)'
_cod_data_source_file d0cc04778c2.cif
_cod_data_source_block shelx
_cod_depositor_comments 'Adding full bibliography for 7127052--7127053.cif.'
_cod_original_formula_sum 'C3 H8 Cl2 Cu0.50 N'
_cod_database_code 7127052
_shelx_shelxl_version_number 2016/4
_shelx_space_group_comment
;
The symmetry employed for this shelxl refinement is uniquely defined
by the following loop, which should always be used as a source of
symmetry information in preference to the above space-group names.
They are only intended as comments.
;
_olex2_refinement_description
;
1. Fixed Uiso
 At 1.2 times of:
  All C(H) groups, All C(H,H) groups, All N(H,H) groups
 At 1.5 times of:
  All C(H,H,H) groups
2.a Ternary CH refined with riding coordinates:
 C4(H4)
2.b Secondary CH2 refined with riding coordinates:
 N1(H1A,H1B), C2(H2A,H2B)
2.c Idealised Me refined as rotating group:
 C3(H3A,H3C,H3B)
;
_olex2_submission_special_instructions 'No special instructions were received'

loop_
_space_group_symop_operation_xyz
'x, y, z'
'-x, y, -z+1/2'
'x+1/2, y+1/2, z'
'-x+1/2, y+1/2, -z+1/2'
'-x, -y, -z'
'x, -y, z-1/2'
'-x+1/2, -y+1/2, -z'
'x+1/2, -y+1/2, z-1/2'

loop_
_atom_site_label
_atom_site_type_symbol
_atom_site_fract_x
_atom_site_fract_y
_atom_site_fract_z
_atom_site_U_iso_or_equiv
_atom_site_adp_type
_atom_site_occupancy
_atom_site_site_symmetry_order
_atom_site_calc_flag
_atom_site_refinement_flags_posn
_atom_site_refinement_flags_adp
_atom_site_refinement_flags_occupancy
_atom_site_disorder_assembly
_atom_site_disorder_group
Cu1 Cu 0.500000 0.08853(2) 0.250000 0.02262(7) Uani 1 2 d S T P . .
Cl1 Cl 0.33014(2) 0.08833(2) 0.11949(5) 0.02647(8) Uani 1 1 d . . . . .
Cl2 Cl 0.500000 -0.06741(3) 0.250000 0.02418(10) Uani 1 2 d S T P . .
Cl3 Cl 0.500000 0.24315(3) 0.250000 0.02972(10) Uani 1 2 d S T P . .
C3 C 0.36523(13) 0.40903(11) 0.4962(4) 0.0503(4) Uani 1 1 d . . . . .
H3A H 0.334112 0.454120 0.381056 0.075 Uiso 1 1 calc GR . . . .
H3C H 0.429842 0.399799 0.491048 0.075 Uiso 1 1 calc GR . . . .
H3B H 0.366529 0.429877 0.650551 0.075 Uiso 1 1 calc GR . . . .
C4 C 0.31071(9) 0.32021(9) 0.4429(2) 0.0288(3) Uani 1 1 d . . . . .
H4 H 0.318516 0.294908 0.296779 0.035 Uiso 1 1 calc R . . . .
N1 N 0.29384(7) 0.16421(8) 0.59146(19) 0.0295(2) Uani 1 1 d . . . . .
H1A H 0.316895 0.126086 0.712073 0.035 Uiso 1 1 calc R . . . .
H1B H 0.301518 0.138087 0.462769 0.035 Uiso 1 1 calc R . . . .
C2 C 0.34885(9) 0.25157(10) 0.6387(2) 0.0315(3) Uani 1 1 d . . . . .
H2A H 0.415986 0.239246 0.655235 0.038 Uiso 1 1 calc R . . . .
H2B H 0.344956 0.277363 0.786215 0.038 Uiso 1 1 calc R . . . .

loop_
_atom_site_aniso_label
_atom_site_aniso_U_11
_atom_site_aniso_U_22
_atom_site_aniso_U_33
_atom_site_aniso_U_23
_atom_site_aniso_U_13
_atom_site_aniso_U_12
Cu1 0.01851(10) 0.01894(11) 0.02948(12) 0.000 0.00572(8) 0.000
Cl1 0.02119(13) 0.03328(16) 0.02437(14) 0.00113(11) 0.00589(10) 0.00253(11)
Cl2 0.02094(17) 0.01887(19) 0.0313(2) 0.000 0.00563(14) 0.000
Cl3 0.0316(2) 0.0218(2) 0.0379(2) 0.000 0.01367(17) 0.000
C3 0.0415(8) 0.0367(8) 0.0739(12) 0.0028(8) 0.0189(8) 0.0039(6)
C4 0.0255(6) 0.0338(7) 0.0287(6) 0.0044(5) 0.0103(5) 0.0091(5)
N1 0.0269(5) 0.0334(6) 0.0279(5) 0.0080(4) 0.0077(4) 0.0131(4)
C2 0.0250(6) 0.0373(7) 0.0284(6) 0.0033(5) 0.0023(5) 0.0088(5)

loop_
_atom_type_symbol
_atom_type_description
_atom_type_scat_dispersion_real
_atom_type_scat_dispersion_imag
_atom_type_scat_source
C C 0.0033 0.0016 'International Tables Vol C Tables 4.2.6.8 and 6.1.1.4'
H H 0.0000 0.0000 'International Tables Vol C Tables 4.2.6.8 and 6.1.1.4'
Cl Cl 0.1484 0.1585 'International Tables Vol C Tables 4.2.6.8 and 6.1.1.4'
Cu Cu 0.3201 1.2651 'International Tables Vol C Tables 4.2.6.8 and 6.1.1.4'
N N 0.0061 0.0033 'International Tables Vol C Tables 4.2.6.8 and 6.1.1.4'

loop_
_geom_angle_atom_site_label_1
_geom_angle_atom_site_label_2
_geom_angle_atom_site_label_3
_geom_angle
_geom_angle_site_symmetry_1
_geom_angle_site_symmetry_3
_geom_angle_publ_flag
Cl1 Cu1 Cl1 179.859(17) . 2_655 ?
Cl2 Cu1 Cl1 89.930(9) . 2_655 ?
Cl2 Cu1 Cl1 89.929(9) . . ?
Cl3 Cu1 Cl1 90.071(9) . . ?
Cl3 Cu1 Cl1 90.070(9) . 2_655 ?
Cl3 Cu1 Cl2 180.0 . . ?
C3 C4 C2 111.09(12) . . ?
N1 C4 C3 110.53(11) 7_556 . ?
N1 C4 C2 109.48(10) 7_556 . ?
C2 N1 C4 111.45(10) . 7_556 ?
N1 C2 C4 111.69(10) . . ?

loop_
_geom_bond_atom_site_label_1
_geom_bond_atom_site_label_2
_geom_bond_distance
_geom_bond_site_symmetry_2
_geom_bond_publ_flag
Cu1 Cl1 2.3623(3) 2_655 ?
Cu1 Cl1 2.3623(3) . ?
Cu1 Cl2 2.2765(4) . ?
Cu1 Cl3 2.2570(5) . ?
C3 C4 1.504(2) . ?
C4 N1 1.4922(15) 7_556 ?
C4 C2 1.5096(17) . ?
N1 C4 1.4922(15) 7_556 ?
N1 C2 1.4876(18) . ?

loop_
_geom_torsion_atom_site_label_1
_geom_torsion_atom_site_label_2
_geom_torsion_atom_site_label_3
_geom_torsion_atom_site_label_4
_geom_torsion
_geom_torsion_site_symmetry_1
_geom_torsion_site_symmetry_2
_geom_torsion_site_symmetry_3
_geom_torsion_site_symmetry_4
_geom_torsion_publ_flag
C3 C4 C2 N1 178.44(11) . . . . ?
C4 N1 C2 C4 -57.19(14) 7_556 . . . ?
N1 C4 C2 N1 56.08(14) 7_556 . . . ?
